data_2215222
loop_
_publ_author_name
'Bailey, Andrew S.'
'Gregory, Duncan H.'
'Hubberstey, Peter'
'Wilson, Claire'

_publ_section_title
;
 Crystal growth and redetermination of strontium nitride iodide,
 Sr~2~NI
;
_journal_coeditor_code MG2033
_journal_issue 9
_journal_name_full 'Acta Crystallographica Section E'
_journal_page_first i177
_journal_page_last i177
_journal_paper_doi 10.1107/S1600536807039797
_journal_volume 63
_journal_year 2007
_chemical_formula_moiety 'I N Sr2'
_chemical_formula_sum 'I N Sr2'
_chemical_formula_weight 316.15
_chemical_name_common 'Strontium nitride iodide'
_chemical_name_systematic 'Distrontium nitride iodide'
_space_group_IT_number 166
_symmetry_cell_setting trigonal
_symmetry_space_group_name_Hall '-R 3 2"'
_symmetry_space_group_name_H-M 'R -3 m :H'
_atom_sites_solution_primary direct
_atom_sites_solution_secondary difmap
_audit_creation_method SHELXL-97
_cell_angle_alpha 90.00
_cell_angle_beta 90.00
_cell_angle_gamma 120.00
_cell_formula_units_Z 3
_cell_length_a 4.0049(6)
_cell_length_b 4.0049(6)
_cell_length_c 23.055(7)
_cell_measurement_reflns_used 340
_cell_measurement_temperature 150(2)
_cell_measurement_theta_max 27.15
_cell_measurement_theta_min 5.3
_cell_volume 320.24(12)
_computing_cell_refinement 'SAINT (Bruker, 2002)'
_computing_data_collection 'SMART (Bruker, 2001)'
_computing_data_reduction 'SAINT (Bruker, 2002) and SHELXTL (Bruker, 2001)'
_computing_molecular_graphics 'ATOMS (Dowty, 1998)'
_computing_publication_material 'enCIFer (Allen <i>et al.</i>,  2004) and PLATON (Spek, 2003)'
_computing_structure_refinement 'SHELXL97 (Sheldrick, 1997)'
_computing_structure_solution 'SHELXS97 (Sheldrick, 1997)'
_diffrn_ambient_temperature 150(2)
_diffrn_measured_fraction_theta_full 0.845
_diffrn_measured_fraction_theta_max 0.845
_diffrn_measurement_device_type 'Bruker SMART1000 CCD area-detector'
_diffrn_measurement_method \w
_diffrn_radiation_monochromator graphite
_diffrn_radiation_source 'sealed tube'
_diffrn_radiation_type MoK\a
_diffrn_radiation_wavelength 0.71073
_diffrn_reflns_av_R_equivalents 0.0317
_diffrn_reflns_av_sigmaI/netI 0.0268
_diffrn_reflns_limit_h_max 4
_diffrn_reflns_limit_h_min -4
_diffrn_reflns_limit_k_max 4
_diffrn_reflns_limit_k_min -4
_diffrn_reflns_limit_l_max 26
_diffrn_reflns_limit_l_min -26
_diffrn_reflns_number 682
_diffrn_reflns_theta_full 24.85
_diffrn_reflns_theta_max 24.85
_diffrn_reflns_theta_min 5.31
_diffrn_standards_decay_% 0
_diffrn_standards_number 0
_exptl_absorpt_coefficient_mu 31.991
_exptl_absorpt_correction_T_max 0.278
_exptl_absorpt_correction_T_min 0.175
_exptl_absorpt_correction_type multi-scan
_exptl_absorpt_process_details '(TWINABS; Bruker, 2007)'
_exptl_crystal_colour orange
_exptl_crystal_density_diffrn 4.918
_exptl_crystal_density_method 'not measured'
_exptl_crystal_description needle
_exptl_crystal_F_000 408
_exptl_crystal_size_max 0.14
_exptl_crystal_size_mid 0.04
_exptl_crystal_size_min 0.04
_refine_diff_density_max 1.774
_refine_diff_density_min -1.759
_refine_ls_extinction_method none
_refine_ls_goodness_of_fit_ref 1.205
_refine_ls_matrix_type full
_refine_ls_number_parameters 9
_refine_ls_number_reflns 165
_refine_ls_number_restraints 0
_refine_ls_restrained_S_all 1.205
_refine_ls_R_factor_all 0.0610
_refine_ls_R_factor_gt 0.0608
_refine_ls_shift/su_max 0.000
_refine_ls_shift/su_mean 0.000
_refine_ls_structure_factor_coef Fsqd
_refine_ls_weighting_details 'calc w=1/[\s^2^(Fo^2^)+(0.1578P)^2^] where P=(Fo^2^+2Fc^2^)/3'
_refine_ls_weighting_scheme calc
_refine_ls_wR_factor_gt 0.1920
_refine_ls_wR_factor_ref 0.1922
_reflns_number_gt 163
_reflns_number_total 165
_reflns_threshold_expression I>2\s(I)
_cod_data_source_file mg2033.cif
_cod_data_source_block I
_cod_original_sg_symbol_H-M 'R -3 m'
_cod_database_code 2215222
_cod_database_fobs_code 2215222

loop_
_symmetry_equiv_pos_as_xyz
'x, y, z'
'-y, x-y, z'
'-x+y, -x, z'
'x-y, -y, -z'
'-x, -x+y, -z'
'y, x, -z'
'x+2/3, y+1/3, z+1/3'
'-y+2/3, x-y+1/3, z+1/3'
'-x+y+2/3, -x+1/3, z+1/3'
'x-y+2/3, -y+1/3, -z+1/3'
'-x+2/3, -x+y+1/3, -z+1/3'
'y+2/3, x+1/3, -z+1/3'
'x+1/3, y+2/3, z+2/3'
'-y+1/3, x-y+2/3, z+2/3'
'-x+y+1/3, -x+2/3, z+2/3'
'x-y+1/3, -y+2/3, -z+2/3'
'-x+1/3, -x+y+2/3, -z+2/3'
'y+1/3, x+2/3, -z+2/3'
'-x, -y, -z'
'y, -x+y, -z'
'x-y, x, -z'
'-x+y, y, z'
'x, x-y, z'
'-y, -x, z'
'-x+2/3, -y+1/3, -z+1/3'
'y+2/3, -x+y+1/3, -z+1/3'
'x-y+2/3, x+1/3, -z+1/3'
'-x+y+2/3, y+1/3, z+1/3'
'x+2/3, x-y+1/3, z+1/3'
'-y+2/3, -x+1/3, z+1/3'
'-x+1/3, -y+2/3, -z+2/3'
'y+1/3, -x+y+2/3, -z+2/3'
'x-y+1/3, x+2/3, -z+2/3'
'-x+y+1/3, y+2/3, z+2/3'
'x+1/3, x-y+2/3, z+2/3'
'-y+1/3, -x+2/3, z+2/3'

loop_
_atom_site_type_symbol
_atom_site_label
_atom_site_fract_x
_atom_site_fract_y
_atom_site_fract_z
_atom_site_U_iso_or_equiv
_atom_site_adp_type
_atom_site_calc_flag
_atom_site_refinement_flags
_atom_site_occupancy
I I1 0.0000 0.0000 0.0000 0.0134(11) Uani d S 1
Sr Sr1 0.0000 0.0000 0.22397(11) 0.0095(10) Uani d S 1
N N1 0.0000 0.0000 0.5000 0.019(6) Uani d S 1

loop_
_atom_site_aniso_label
_atom_site_aniso_U_11
_atom_site_aniso_U_22
_atom_site_aniso_U_33
_atom_site_aniso_U_12
_atom_site_aniso_U_13
_atom_site_aniso_U_23
I1 0.0117(11) 0.0117(11) 0.017(2) 0.0059(5) 0.000 0.000
Sr1 0.0085(11) 0.0085(11) 0.0117(17) 0.0042(5) 0.000 0.000
N1 0.019(7) 0.019(7) 0.019(18) 0.009(4) 0.000 0.000

loop_
_atom_type_symbol
_atom_type_description
_atom_type_scat_dispersion_real
_atom_type_scat_dispersion_imag
_atom_type_scat_source
N N 0.0061 0.0033 'International Tables Vol C Tables 4.2.6.8 and 6.1.1.4'
Sr Sr -1.5307 3.2498 'International Tables Vol C Tables 4.2.6.8 and 6.1.1.4'
I I -0.4742 1.8119 'International Tables Vol C Tables 4.2.6.8 and 6.1.1.4'

loop_
_geom_angle_atom_site_label_1
_geom_angle_atom_site_label_2
_geom_angle_atom_site_label_3
_geom_angle_site_symmetry_1
_geom_angle_site_symmetry_3
_geom_angle
Sr1 I1 Sr1 25 13_444 180.00(6)
Sr1 I1 Sr1 25 25_445 71.65(5)
Sr1 I1 Sr1 13_444 25_445 108.35(5)
Sr1 I1 Sr1 25 13_554 108.35(5)
Sr1 I1 Sr1 13_444 13_554 71.65(5)
Sr1 I1 Sr1 25_445 13_554 180.00(6)
Sr1 I1 Sr1 25 13_544 108.35(5)
Sr1 I1 Sr1 13_444 13_544 71.65(5)
Sr1 I1 Sr1 25_445 13_544 108.35(5)
Sr1 I1 Sr1 13_554 13_544 71.65(5)
Sr1 I1 Sr1 25 25_455 71.65(5)
Sr1 I1 Sr1 13_444 25_455 108.35(5)
Sr1 I1 Sr1 25_445 25_455 71.65(5)
Sr1 I1 Sr1 13_554 25_455 108.35(5)
Sr1 I1 Sr1 13_544 25_455 180.00(6)
N1 Sr1 N1 13_444 13_554 97.52(6)
N1 Sr1 N1 13_444 13_544 97.52(6)
N1 Sr1 N1 13_554 13_544 97.52(6)
N1 Sr1 I1 13_444 7 162.27(8)
N1 Sr1 I1 13_554 7 94.14(2)
N1 Sr1 I1 13_544 7 94.14(2)
N1 Sr1 I1 13_444 7_445 94.14(2)
N1 Sr1 I1 13_554 7_445 162.27(8)
N1 Sr1 I1 13_544 7_445 94.14(2)
I1 Sr1 I1 7 7_445 71.65(5)
N1 Sr1 I1 13_444 7_455 94.14(2)
N1 Sr1 I1 13_554 7_455 94.14(2)
N1 Sr1 I1 13_544 7_455 162.27(8)
I1 Sr1 I1 7 7_455 71.65(5)
I1 Sr1 I1 7_445 7_455 71.65(5)
N1 Sr1 Sr1 13_444 25_445 48.76(3)
N1 Sr1 Sr1 13_554 25_445 101.45(10)
N1 Sr1 Sr1 13_544 25_445 48.76(3)
I1 Sr1 Sr1 7 25_445 141.004(11)
I1 Sr1 Sr1 7_445 25_445 96.29(3)
I1 Sr1 Sr1 7_455 25_445 141.003(11)
N1 Sr1 Sr1 13_444 25 101.45(10)
N1 Sr1 Sr1 13_554 25 48.76(3)
N1 Sr1 Sr1 13_544 25 48.76(3)
I1 Sr1 Sr1 7 25 96.29(3)
I1 Sr1 Sr1 7_445 25 141.004(11)
I1 Sr1 Sr1 7_455 25 141.003(11)
Sr1 Sr1 Sr1 25_445 25 69.54(9)
N1 Sr1 Sr1 13_444 25_455 48.76(3)
N1 Sr1 Sr1 13_554 25_455 48.76(3)
N1 Sr1 Sr1 13_544 25_455 101.45(10)
I1 Sr1 Sr1 7 25_455 141.003(11)
I1 Sr1 Sr1 7_445 25_455 141.003(11)
I1 Sr1 Sr1 7_455 25_455 96.29(3)
Sr1 Sr1 Sr1 25_445 25_455 69.54(9)
Sr1 Sr1 Sr1 25 25_455 69.54(9)
N1 Sr1 Sr1 13_444 1_445 41.24(3)
N1 Sr1 Sr1 13_554 1_445 138.76(3)
N1 Sr1 Sr1 13_544 1_445 90.0
I1 Sr1 Sr1 7 1_445 125.83(2)
I1 Sr1 Sr1 7_445 1_445 54.17(2)
I1 Sr1 Sr1 7_455 1_445 90.0
Sr1 Sr1 Sr1 25_445 1_445 55.23(4)
Sr1 Sr1 Sr1 25 1_445 124.77(4)
Sr1 Sr1 Sr1 25_455 1_445 90.0
N1 Sr1 Sr1 13_444 1_665 138.76(3)
N1 Sr1 Sr1 13_554 1_665 41.24(3)
N1 Sr1 Sr1 13_544 1_665 90.0
I1 Sr1 Sr1 7 1_665 54.17(2)
I1 Sr1 Sr1 7_445 1_665 125.83(2)
I1 Sr1 Sr1 7_455 1_665 90.0
Sr1 Sr1 Sr1 25_445 1_665 124.77(4)
Sr1 Sr1 Sr1 25 1_665 55.23(4)
Sr1 Sr1 Sr1 25_455 1_665 90.0
Sr1 Sr1 Sr1 1_445 1_665 180.00(15)
N1 Sr1 Sr1 13_444 1_455 41.24(3)
N1 Sr1 Sr1 13_554 1_455 90.0
N1 Sr1 Sr1 13_544 1_455 138.76(3)
I1 Sr1 Sr1 7 1_455 125.83(2)
I1 Sr1 Sr1 7_445 1_455 90.0
I1 Sr1 Sr1 7_455 1_455 54.17(2)
Sr1 Sr1 Sr1 25_445 1_455 90.0
Sr1 Sr1 Sr1 25 1_455 124.77(4)
Sr1 Sr1 Sr1 25_455 1_455 55.23(4)
Sr1 Sr1 Sr1 1_445 1_455 60.0
Sr1 Sr1 Sr1 1_665 1_455 120.0
Sr1 N1 Sr1 31_445 7 180.0
Sr1 N1 Sr1 31_445 31 97.52(6)
Sr1 N1 Sr1 7 31 82.48(6)
Sr1 N1 Sr1 31_445 7_445 82.48(6)
Sr1 N1 Sr1 7 7_445 97.52(6)
Sr1 N1 Sr1 31 7_445 180.0
Sr1 N1 Sr1 31_445 7_455 82.48(6)
Sr1 N1 Sr1 7 7_455 97.52(6)
Sr1 N1 Sr1 31 7_455 82.48(6)
Sr1 N1 Sr1 7_445 7_455 97.52(6)
Sr1 N1 Sr1 31_445 31_545 97.52(6)
Sr1 N1 Sr1 7 31_545 82.48(6)
Sr1 N1 Sr1 31 31_545 97.52(6)
Sr1 N1 Sr1 7_445 31_545 82.48(6)
Sr1 N1 Sr1 7_455 31_545 180.00(10)

loop_
_geom_bond_atom_site_label_1
_geom_bond_atom_site_label_2
_geom_bond_site_symmetry_2
_geom_bond_distance
I1 Sr1 25 3.421(2)
I1 Sr1 13_444 3.421(2)
I1 Sr1 25_445 3.421(2)
I1 Sr1 13_554 3.421(2)
I1 Sr1 13_544 3.421(2)
I1 Sr1 25_455 3.421(2)
Sr1 N1 13_444 2.6631(13)
Sr1 N1 13_554 2.6631(13)
Sr1 N1 13_544 2.6631(13)
Sr1 I1 7 3.421(2)
Sr1 I1 7_445 3.421(2)
Sr1 I1 7_455 3.421(2)
Sr1 Sr1 25_445 3.511(4)
Sr1 Sr1 25 3.511(4)
Sr1 Sr1 25_455 3.511(4)
Sr1 Sr1 1_445 4.0049(6)
Sr1 Sr1 1_665 4.0049(6)
Sr1 Sr1 1_455 4.0049(6)
N1 Sr1 31_445 2.6631(13)
N1 Sr1 7 2.6631(13)
N1 Sr1 31 2.6631(13)
N1 Sr1 7_445 2.6631(13)
N1 Sr1 7_455 2.6631(13)
N1 Sr1 31_545 2.6631(13)
